data_7011900
loop_
_publ_author_name
'MacLean, Elizabeth J.'
'Robinson, Richard I.'
'Teat, Simon J.'
'Wilson, Claire'
'Woodward, Simon'

_publ_section_title
;
 Transformation of sulfur dioxide to sulfate at a palladium centre
;
_journal_issue 18
_journal_name_full 'Journal of the Chemical Society, Dalton Transactions'
_journal_page_first 3518
_journal_paper_doi 10.1039/b205548a
_journal_year 2002
_chemical_formula_sum 'C18 H24 Cl2 N2 Pd'
_chemical_formula_weight 445.69
_chemical_name_systematic
; 
? 
;
_space_group_IT_number 14
_symmetry_cell_setting monoclinic
_symmetry_space_group_name_Hall '-P 2ybc'
_symmetry_space_group_name_H-M 'P 1 21/c 1'
_atom_sites_solution_hydrogens geom
_atom_sites_solution_primary direct
_atom_sites_solution_secondary 'difference Fourier'
_audit_creation_method SHELXL-97
_cell_angle_alpha 90.00
_cell_angle_beta 96.666(2)
_cell_angle_gamma 90.00
_cell_formula_units_Z 4
_cell_length_a 7.3555(9)
_cell_length_b 19.140(2)
_cell_length_c 12.969(2)
_cell_measurement_reflns_used 5806
_cell_measurement_temperature 150(2)
_cell_measurement_theta_max 28.42
_cell_measurement_theta_min 2.65
_cell_volume 1813.5(4)
_computing_cell_refinement 'Bruker SAINT'
_computing_data_collection 'Bruker SMART'
_computing_data_reduction 'Bruker SHELXTL'
_computing_molecular_graphics 'Bruker SHELXTL'
_computing_publication_material 'Bruker SHELXTL'
_computing_structure_refinement 'SHELXL-97 (Sheldrick, 1997)'
_computing_structure_solution 'SHELXS-97 (Sheldrick, 1990)'
_diffrn_ambient_temperature 150(2)
_diffrn_measured_fraction_theta_full 0.973
_diffrn_measured_fraction_theta_max 0.886
_diffrn_measurement_device_type 'Bruker SMART CCD area detector'
_diffrn_measurement_method omega
_diffrn_radiation_monochromator graphite
_diffrn_radiation_source 'fine-focus sealed tube'
_diffrn_radiation_type MoK\a
_diffrn_radiation_wavelength 0.71073
_diffrn_reflns_av_R_equivalents 0.043
_diffrn_reflns_av_sigmaI/netI 0.0283
_diffrn_reflns_limit_h_max 9
_diffrn_reflns_limit_h_min -9
_diffrn_reflns_limit_k_max 25
_diffrn_reflns_limit_k_min -16
_diffrn_reflns_limit_l_max 17
_diffrn_reflns_limit_l_min -17
_diffrn_reflns_number 11373
_diffrn_reflns_theta_full 27.50
_diffrn_reflns_theta_max 28.82
_diffrn_reflns_theta_min 1.91
_exptl_absorpt_coefficient_mu 1.318
_exptl_absorpt_correction_T_max 0.908
_exptl_absorpt_correction_T_min 0.446
_exptl_absorpt_correction_type multi-scan
_exptl_absorpt_process_details SADABS
_exptl_crystal_colour Yellow
_exptl_crystal_density_diffrn 1.632
_exptl_crystal_density_method 'not measured'
_exptl_crystal_description column
_exptl_crystal_F_000 904
_exptl_crystal_size_max 0.50
_exptl_crystal_size_mid 0.12
_exptl_crystal_size_min 0.11
_refine_diff_density_max 1.154
_refine_diff_density_min -2.037
_refine_diff_density_rms 0.156
_refine_ls_extinction_method none
_refine_ls_goodness_of_fit_ref 1.010
_refine_ls_hydrogen_treatment 'riding model'
_refine_ls_matrix_type full
_refine_ls_number_parameters 208
_refine_ls_number_reflns 4193
_refine_ls_number_restraints 0
_refine_ls_restrained_S_all 1.010
_refine_ls_R_factor_all 0.0513
_refine_ls_R_factor_gt 0.0427
_refine_ls_shift/su_max 0.002
_refine_ls_shift/su_mean 0.000
_refine_ls_structure_factor_coef Fsqd
_refine_ls_weighting_details 'calc w=1/[\s^2^(Fo^2^)+(0.0814P)^2^+0.0000P] where P=(Fo^2^+2Fc^2^)/3'
_refine_ls_weighting_scheme calc
_refine_ls_wR_factor_gt 0.1082
_refine_ls_wR_factor_ref 0.1129
_reflns_number_gt 3524
_reflns_number_total 4193
_reflns_threshold_expression >2sigma(I)
_cod_data_source_file b205548a.txt
_cod_data_source_block trpdso
_cod_depositor_comments
;
The following automatic conversions were performed:
'_symmetry_cell_setting' value 'Monoclinic' changed to 'monoclinic'
according to '/home/saulius/struct/CIF-dictionaries/cif_core.dic'
dictionary named 'cif_core.dic' version 2.4.1 from 2010-06-29.

Automatic conversion script
Id: cif_fix_enum 1527 2010-12-29 10:47:43Z saulius 

The following automatic conversions were performed:

'_atom_sites_solution_primary' value 'direct methods' was changed to
'direct'.

'_atom_sites_solution_hydrogens' value 'geometrically placed' was
changed to 'geom'.

Automatic conversion script
Id: cif_fix_values 6452 2018-10-05 10:23:21Z andrius 
;
_cod_original_sg_symbol_H-M P2(1)/c
_cod_database_code 7011900

loop_
_symmetry_equiv_pos_as_xyz
'x, y, z'
'-x, y+1/2, -z+1/2'
'-x, -y, -z'
'x, -y-1/2, z-1/2'

loop_
_atom_site_label
_atom_site_type_symbol
_atom_site_fract_x
_atom_site_fract_y
_atom_site_fract_z
_atom_site_U_iso_or_equiv
_atom_site_adp_type
_atom_site_occupancy
_atom_site_symmetry_multiplicity
_atom_site_calc_flag
_atom_site_refinement_flags
_atom_site_disorder_assembly
_atom_site_disorder_group
Pd1 Pd 0.73985(3) -0.080780(12) 0.627577(17) 0.01944(11) Uani 1 1 d . . .
Cl1 Cl 0.69363(14) -0.07698(4) 0.79802(6) 0.0311(2) Uani 1 1 d . . .
Cl2 Cl 0.78604(13) -0.19858(5) 0.64065(6) 0.0325(2) Uani 1 1 d . . .
N1 N 0.7168(3) 0.02308(14) 0.6045(2) 0.0203(5) Uani 1 1 d . . .
C2 C 0.7383(4) 0.04589(15) 0.5081(2) 0.0191(6) Uani 1 1 d . . .
C3 C 0.7393(4) 0.11686(16) 0.4852(2) 0.0217(6) Uani 1 1 d . . .
H3A H 0.7552 0.1316 0.4169 0.026 Uiso 1 1 calc R . .
C4 C 0.7173(4) 0.16650(17) 0.5609(2) 0.0230(7) Uani 1 1 d . . .
C5 C 0.6913(5) 0.14090(17) 0.6586(3) 0.0263(7) Uani 1 1 d . . .
H5A H 0.6721 0.1727 0.7126 0.032 Uiso 1 1 calc R . .
C6 C 0.6931(5) 0.07068(18) 0.6779(3) 0.0258(7) Uani 1 1 d . . .
H6A H 0.6769 0.0549 0.7457 0.031 Uiso 1 1 calc R . .
C7 C 0.7220(5) 0.24506(17) 0.5432(2) 0.0249(7) Uani 1 1 d . . .
C8 C 0.7255(5) 0.26291(18) 0.4279(3) 0.0304(8) Uani 1 1 d . . .
H8A H 0.8334 0.2415 0.4031 0.046 Uiso 1 1 calc R . .
H8B H 0.7310 0.3137 0.4196 0.046 Uiso 1 1 calc R . .
H8C H 0.6145 0.2449 0.3876 0.046 Uiso 1 1 calc R . .
C9 C 0.5532(5) 0.27927(18) 0.5803(3) 0.0328(8) Uani 1 1 d . . .
H9A H 0.4424 0.2600 0.5414 0.049 Uiso 1 1 calc R . .
H9B H 0.5575 0.3298 0.5689 0.049 Uiso 1 1 calc R . .
H9C H 0.5516 0.2699 0.6545 0.049 Uiso 1 1 calc R . .
C10 C 0.8956(5) 0.27497(18) 0.6043(3) 0.0381(9) Uani 1 1 d . . .
H10A H 1.0036 0.2532 0.5801 0.057 Uiso 1 1 calc R . .
H10B H 0.8943 0.2652 0.6784 0.057 Uiso 1 1 calc R . .
H10C H 0.8999 0.3256 0.5934 0.057 Uiso 1 1 calc R . .
N1' N 0.7688(4) -0.07528(12) 0.4747(2) 0.0189(5) Uani 1 1 d . . .
C2' C 0.7606(4) -0.01004(16) 0.4332(2) 0.0193(6) Uani 1 1 d . . .
C3' C 0.7697(4) 0.00022(16) 0.3285(2) 0.0204(6) Uani 1 1 d . . .
H3'A H 0.7662 0.0464 0.3016 0.024 Uiso 1 1 calc R . .
C4' C 0.7840(4) -0.05583(17) 0.2618(2) 0.0200(6) Uani 1 1 d . . .
C5' C 0.7909(5) -0.12241(17) 0.3072(3) 0.0244(7) Uani 1 1 d . . .
H5'A H 0.8014 -0.1626 0.2654 0.029 Uiso 1 1 calc R . .
C6' C 0.7826(5) -0.12963(17) 0.4115(3) 0.0244(7) Uani 1 1 d . . .
H6'A H 0.7868 -0.1753 0.4402 0.029 Uiso 1 1 calc R . .
C7' C 0.7810(4) -0.04853(17) 0.1454(2) 0.0215(6) Uani 1 1 d . . .
C8' C 0.9363(5) -0.0903(2) 0.1064(3) 0.0349(9) Uani 1 1 d . . .
H8'A H 1.0542 -0.0722 0.1384 0.052 Uiso 1 1 calc R . .
H8'B H 0.9296 -0.0859 0.0307 0.052 Uiso 1 1 calc R . .
H8'C H 0.9248 -0.1396 0.1250 0.052 Uiso 1 1 calc R . .
C9' C 0.7959(5) 0.02769(18) 0.1126(2) 0.0297(7) Uani 1 1 d . . .
H9'A H 0.9116 0.0473 0.1451 0.044 Uiso 1 1 calc R . .
H9'B H 0.6934 0.0543 0.1347 0.044 Uiso 1 1 calc R . .
H9'C H 0.7922 0.0303 0.0369 0.044 Uiso 1 1 calc R . .
C10' C 0.5983(5) -0.07772(18) 0.0939(3) 0.0315(8) Uani 1 1 d . . .
H10D H 0.4971 -0.0514 0.1180 0.047 Uiso 1 1 calc R . .
H10E H 0.5880 -0.1271 0.1125 0.047 Uiso 1 1 calc R . .
H10F H 0.5933 -0.0733 0.0183 0.047 Uiso 1 1 calc R . .

loop_
_atom_site_aniso_label
_atom_site_aniso_U_11
_atom_site_aniso_U_22
_atom_site_aniso_U_33
_atom_site_aniso_U_23
_atom_site_aniso_U_13
_atom_site_aniso_U_12
Pd1 0.02583(16) 0.02307(16) 0.00978(15) 0.00263(8) 0.00356(10) 0.00123(9)
Cl1 0.0488(5) 0.0342(5) 0.0120(4) 0.0043(3) 0.0114(4) 0.0010(4)
Cl2 0.0538(5) 0.0252(4) 0.0187(4) 0.0057(3) 0.0044(4) 0.0061(4)
N1 0.0256(13) 0.0252(14) 0.0107(12) 0.0003(10) 0.0040(10) 0.0011(11)
C2 0.0222(15) 0.0233(16) 0.0121(14) -0.0002(11) 0.0028(11) -0.0001(11)
C3 0.0293(16) 0.0233(16) 0.0128(14) 0.0014(12) 0.0041(12) -0.0004(12)
C4 0.0254(16) 0.0273(17) 0.0157(15) 0.0012(12) 0.0004(12) 0.0015(13)
C5 0.0382(19) 0.0256(17) 0.0154(15) -0.0053(12) 0.0048(14) 0.0029(14)
C6 0.0345(19) 0.0331(19) 0.0111(15) -0.0022(12) 0.0077(13) 0.0007(13)
C7 0.0340(17) 0.0235(16) 0.0174(15) -0.0006(12) 0.0041(12) 0.0032(13)
C8 0.045(2) 0.0236(17) 0.0246(17) 0.0025(14) 0.0124(15) 0.0042(15)
C9 0.048(2) 0.0277(18) 0.0233(17) 0.0021(13) 0.0070(15) 0.0097(15)
C10 0.044(2) 0.0247(19) 0.043(2) -0.0046(16) -0.0058(17) 0.0014(15)
N1' 0.0242(13) 0.0202(13) 0.0122(13) 0.0024(9) 0.0018(10) 0.0012(10)
C2' 0.0211(15) 0.0229(15) 0.0140(14) 0.0020(11) 0.0027(11) 0.0001(12)
C3' 0.0266(16) 0.0239(16) 0.0111(14) 0.0015(12) 0.0040(11) 0.0012(12)
C4' 0.0234(16) 0.0241(15) 0.0131(14) -0.0004(12) 0.0049(11) 0.0000(12)
C5' 0.0341(18) 0.0222(16) 0.0176(15) -0.0010(12) 0.0055(13) 0.0043(13)
C6' 0.0334(18) 0.0252(16) 0.0150(15) -0.0004(12) 0.0045(12) 0.0025(13)
C7' 0.0293(17) 0.0242(17) 0.0124(14) 0.0013(11) 0.0083(12) 0.0002(12)
C8' 0.042(2) 0.044(2) 0.0214(18) 0.0012(15) 0.0144(16) 0.0107(16)
C9' 0.045(2) 0.0315(18) 0.0128(15) 0.0052(13) 0.0065(14) -0.0057(15)
C10' 0.042(2) 0.039(2) 0.0137(16) -0.0002(13) 0.0047(14) -0.0104(15)

loop_
_atom_type_symbol
_atom_type_description
_atom_type_scat_dispersion_real
_atom_type_scat_dispersion_imag
_atom_type_scat_source
C C 0.0033 0.0016 'International Tables Vol C Tables 4.2.6.8 and 6.1.1.4'
H H 0.0000 0.0000 'International Tables Vol C Tables 4.2.6.8 and 6.1.1.4'
N N 0.0061 0.0033 'International Tables Vol C Tables 4.2.6.8 and 6.1.1.4'
Pd Pd -0.9988 1.0072 'International Tables Vol C Tables 4.2.6.8 and 6.1.1.4'
Cl Cl 0.1484 0.1585 'International Tables Vol C Tables 4.2.6.8 and 6.1.1.4'

loop_
_geom_angle_atom_site_label_1
_geom_angle_atom_site_label_2
_geom_angle_atom_site_label_3
_geom_angle
_geom_angle_site_symmetry_1
_geom_angle_site_symmetry_3
_geom_angle_publ_flag
N1 Pd1 N1' 79.59(10) . . y
N1 Pd1 Cl1 95.36(8) . . y
N1' Pd1 Cl1 174.56(7) . . y
N1 Pd1 Cl2 174.02(7) . . y
N1' Pd1 Cl2 95.31(7) . . y
Cl1 Pd1 Cl2 89.84(3) . . y
C6 N1 C2 118.4(3) . . ?
C6 N1 Pd1 125.4(2) . . ?
C2 N1 Pd1 116.1(2) . . ?
N1 C2 C3 121.1(3) . . ?
N1 C2 C2' 114.3(3) . . ?
C3 C2 C2' 124.6(3) . . ?
C4 C3 C2 120.9(3) . . ?
C3 C4 C5 116.2(3) . . ?
C3 C4 C7 124.2(3) . . ?
C5 C4 C7 119.5(3) . . ?
C6 C5 C4 120.9(3) . . ?
N1 C6 C5 122.4(3) . . ?
C4 C7 C9 110.0(3) . . ?
C4 C7 C10 108.8(3) . . ?
C9 C7 C10 109.6(3) . . ?
C4 C7 C8 111.7(3) . . ?
C9 C7 C8 108.5(3) . . ?
C10 C7 C8 108.2(3) . . ?
C6' N1' C2' 118.5(3) . . ?
C6' N1' Pd1 125.8(2) . . ?
C2' N1' Pd1 115.5(2) . . ?
N1' C2' C3' 121.0(3) . . ?
N1' C2' C2 114.3(3) . . ?
C3' C2' C2 124.7(3) . . ?
C2' C3' C4' 121.2(3) . . ?
C3' C4' C5' 116.2(3) . . ?
C3' C4' C7' 123.8(3) . . ?
C5' C4' C7' 119.9(3) . . ?
C6' C5' C4' 120.2(3) . . ?
N1' C6' C5' 122.9(3) . . ?
C4' C7' C9' 111.9(3) . . ?
C4' C7' C8' 110.9(3) . . ?
C9' C7' C8' 109.1(3) . . ?
C4' C7' C10' 108.1(3) . . ?
C9' C7' C10' 108.3(3) . . ?
C8' C7' C10' 108.4(3) . . ?

loop_
_geom_bond_atom_site_label_1
_geom_bond_atom_site_label_2
_geom_bond_distance
_geom_bond_site_symmetry_2
_geom_bond_publ_flag
Pd1 N1 2.015(3) . y
Pd1 N1' 2.022(3) . y
Pd1 Cl1 2.2763(9) . y
Pd1 Cl2 2.2834(9) . y
N1 C6 1.344(4) . ?
N1 C2 1.350(4) . ?
C2 C3 1.390(4) . ?
C2 C2' 1.467(4) . ?
C3 C4 1.388(4) . ?
C4 C5 1.392(4) . ?
C4 C7 1.522(4) . ?
C5 C6 1.367(5) . ?
C7 C9 1.530(5) . ?
C7 C10 1.534(5) . ?
C7 C8 1.536(4) . ?
N1' C6' 1.335(4) . ?
N1' C2' 1.358(4) . ?
C2' C3' 1.382(4) . ?
C3' C4' 1.390(4) . ?
C4' C5' 1.402(5) . ?
C4' C7' 1.514(4) . ?
C5' C6' 1.368(5) . ?
C7' C9' 1.527(4) . ?
C7' C8' 1.528(4) . ?
C7' C10' 1.534(5) . ?
